data_4130990
loop_
_publ_author_name
'Wang, Gang-Wei'
'McCreanor, Niall G.'
'Shaw, Megan H.'
'Whittingham, William G.'
'Bower, John F.'

_publ_section_title
;
 New Initiation Modes for Directed Carbonylative C-C Bond Activation:
 Rhodium-Catalyzed (3 + 1 + 2) Cycloadditions of Aminomethylcyclopropanes.
;
_journal_issue 41
_journal_name_full 'Journal of the American Chemical Society'
_journal_page_first 13501
_journal_page_last 13504
_journal_paper_doi 10.1021/jacs.6b08608
_journal_volume 138
_journal_year 2016
_chemical_formula_moiety 'C16 H21 N O3 S'
_chemical_formula_sum 'C16 H21 N O3 S'
_chemical_formula_weight 307.40
_space_group_crystal_system monoclinic
_space_group_IT_number 14
_space_group_name_Hall '-P 2yn'
_space_group_name_H-M_alt 'P 1 21/n 1'
_atom_sites_solution_hydrogens geom
_audit_creation_date 2016-01-12
_audit_creation_method
;
Olex2 1.2
(compiled 2015.09.30 svn.r3233 for OlexSys, GUI svn.r5103)
;
_cell_angle_alpha 90
_cell_angle_beta 90.255(10)
_cell_angle_gamma 90
_cell_formula_units_Z 4
_cell_length_a 6.1191(8)
_cell_length_b 11.5957(14)
_cell_length_c 21.292(2)
_cell_measurement_reflns_used 2386
_cell_measurement_temperature 100(2)
_cell_measurement_theta_max 22.03
_cell_measurement_theta_min 2.60
_cell_volume 1510.8(3)
_computing_cell_refinement 'SAINT v8.34A (Bruker, 2013)'
_computing_data_reduction 'SAINT v8.34A (Bruker, 2013)'
_computing_molecular_graphics 'Olex2 (Dolomanov et al., 2009)'
_computing_publication_material 'Olex2 (Dolomanov et al., 2009)'
_computing_structure_refinement 'ShelXL (Sheldrick, 2015)'
_computing_structure_solution 'olex2.solve (Bourhis et al., 2015)'
_diffrn_ambient_temperature 100(2)
_diffrn_detector 'Bruker area detector'
_diffrn_detector_type 'CCD area detector'
_diffrn_measured_fraction_theta_full 1.003
_diffrn_measured_fraction_theta_max 0.981
_diffrn_measurement_device 'Bruker Apex II kappa CCD area detector'
_diffrn_measurement_device_type 'Bruker Apex II kappa CCD area detector'
_diffrn_measurement_method '\f and \w scans'
_diffrn_radiation_monochromator graphite
_diffrn_radiation_type MoK\a
_diffrn_radiation_wavelength 0.71073
_diffrn_reflns_av_R_equivalents 0.1136
_diffrn_reflns_av_unetI/netI 0.1040
_diffrn_reflns_Laue_measured_fraction_full 1.003
_diffrn_reflns_Laue_measured_fraction_max 0.981
_diffrn_reflns_limit_h_max 7
_diffrn_reflns_limit_h_min -7
_diffrn_reflns_limit_k_max 14
_diffrn_reflns_limit_k_min -12
_diffrn_reflns_limit_l_max 27
_diffrn_reflns_limit_l_min -27
_diffrn_reflns_number 18692
_diffrn_reflns_point_group_measured_fraction_full 1.003
_diffrn_reflns_point_group_measured_fraction_max 0.981
_diffrn_reflns_theta_full 26.000
_diffrn_reflns_theta_max 27.660
_diffrn_reflns_theta_min 0.956
_diffrn_source 'fine-focus sealed tube'
_diffrn_standards_number 0
_exptl_absorpt_coefficient_mu 0.224
_exptl_absorpt_correction_T_max 0.7455
_exptl_absorpt_correction_T_min 0.5894
_exptl_absorpt_correction_type multi-scan
_exptl_absorpt_process_details
;
SADABS-2014/5 (Bruker,2014/5) was used for absorption correction.
wR2(int) was 0.0885 before and 0.0663 after correction.
The Ratio of minimum to maximum transmission is 0.7906.
The \l/2 correction factor is 0.00150.
;
_exptl_crystal_colour colourless
_exptl_crystal_colour_primary colourless
_exptl_crystal_density_diffrn 1.351
_exptl_crystal_description plate
_exptl_crystal_F_000 656
_exptl_crystal_size_max 0.57
_exptl_crystal_size_mid 0.32
_exptl_crystal_size_min 0.12
_refine_diff_density_max 0.409
_refine_diff_density_min -0.752
_refine_diff_density_rms 0.096
_refine_ls_extinction_method none
_refine_ls_goodness_of_fit_ref 1.057
_refine_ls_hydrogen_treatment constr
_refine_ls_matrix_type full
_refine_ls_number_parameters 193
_refine_ls_number_reflns 3432
_refine_ls_number_restraints 0
_refine_ls_restrained_S_all 1.057
_refine_ls_R_factor_all 0.1139
_refine_ls_R_factor_gt 0.0770
_refine_ls_shift/su_max 0.000
_refine_ls_shift/su_mean 0.000
_refine_ls_structure_factor_coef Fsqd
_refine_ls_weighting_details 'w=1/[\s^2^(Fo^2^)+(0.0649P)^2^+3.8696P] where P=(Fo^2^+2Fc^2^)/3'
_refine_ls_weighting_scheme calc
_refine_ls_wR_factor_gt 0.1780
_refine_ls_wR_factor_ref 0.1993
_reflns_Friedel_coverage 0.000
_reflns_number_gt 2471
_reflns_number_total 3432
_reflns_threshold_expression 'I > 2\s(I)'
_cod_data_source_file ja6b08608_si_005.cif
_cod_data_source_block testm1
_cod_database_code 4130990
_shelxl_version_number 2013-4
_shelx_space_group_comment
;
The symmetry employed for this shelxl refinement is uniquely defined
by the following loop, which should always be used as a source of
symmetry information in preference to the above space-group names.
They are only intended as comments.
;
_olex2_refinement_description
;
1. Twinned data refinement
 Scales: 0.636(3) 0.364(3)
2. Fixed Uiso
 At 1.2 times of:
  All C(H) groups, All C(H,H) groups
 At 1.5 times of:
  All C(H,H,H) groups
3.a Ternary CH refined with riding coordinates:
 C2(H2), C7(H7), C8(H8)
3.b Secondary CH2 refined with riding coordinates:
 C1(H1A,H1B), C3(H3A,H3B), C5(H5A,H5B), C6(H6A,H6B)
3.c Aromatic/amide H refined with riding coordinates:
 C11(H11), C12(H12), C14(H14), C15(H15)
3.d Idealised Me refined as rotating group:
 C9(H9A,H9B,H9C), C16(H16A,H16B,H16C)
;
_olex2_submission_special_instructions 'No special instructions were received'

loop_
_space_group_symop_operation_xyz
'x, y, z'
'-x+1/2, y+1/2, -z+1/2'
'-x, -y, -z'
'x-1/2, -y-1/2, z-1/2'

loop_
_atom_site_label
_atom_site_type_symbol
_atom_site_fract_x
_atom_site_fract_y
_atom_site_fract_z
_atom_site_U_iso_or_equiv
_atom_site_adp_type
_atom_site_occupancy
_atom_site_site_symmetry_order
_atom_site_calc_flag
_atom_site_refinement_flags_posn
S1 S 0.3378(2) 0.37543(10) 0.31210(7) 0.0244(3) Uani 1 1 d .
O1 O 0.7271(8) 0.6331(4) 0.01838(19) 0.0427(11) Uani 1 1 d .
O2 O 0.1097(6) 0.4025(3) 0.30932(19) 0.0298(9) Uani 1 1 d .
O3 O 0.4075(7) 0.2599(3) 0.32761(17) 0.0311(9) Uani 1 1 d .
N1 N 0.4373(8) 0.4035(3) 0.2442(2) 0.0235(10) Uani 1 1 d .
C1 C 0.3959(9) 0.5184(4) 0.2156(2) 0.0259(12) Uani 1 1 d .
H1A H 0.4453 0.5816 0.2435 0.031 Uiso 1 1 calc R
H1B H 0.2393 0.5292 0.2053 0.031 Uiso 1 1 calc R
C2 C 0.5348(9) 0.5108(4) 0.1567(3) 0.0261(12) Uani 1 1 d .
H2 H 0.4609 0.4576 0.1263 0.031 Uiso 1 1 calc R
C3 C 0.5881(11) 0.6229(4) 0.1228(3) 0.0313(13) Uani 1 1 d .
H3A H 0.4534 0.6565 0.1045 0.038 Uiso 1 1 calc R
H3B H 0.6513 0.6793 0.1527 0.038 Uiso 1 1 calc R
C4 C 0.7503(10) 0.5967(4) 0.0714(3) 0.0291(12) Uani 1 1 d .
C5 C 0.9495(9) 0.5281(5) 0.0911(3) 0.0266(12) Uani 1 1 d .
H5A H 1.0467 0.5784 0.1164 0.032 Uiso 1 1 calc R
H5B H 1.0306 0.5048 0.0530 0.032 Uiso 1 1 calc R
C6 C 0.8950(9) 0.4191(4) 0.1298(2) 0.0256(12) Uani 1 1 d .
H6A H 0.8264 0.3604 0.1023 0.031 Uiso 1 1 calc R
H6B H 1.0307 0.3860 0.1477 0.031 Uiso 1 1 calc R
C7 C 0.7408(9) 0.4512(4) 0.1818(2) 0.0247(11) Uani 1 1 d .
H7 H 0.8183 0.5071 0.2099 0.030 Uiso 1 1 calc R
C8 C 0.6511(9) 0.3538(4) 0.2233(2) 0.0221(10) Uani 1 1 d .
H8 H 0.7490 0.3433 0.2606 0.026 Uiso 1 1 calc R
C9 C 0.6159(10) 0.2386(4) 0.1914(3) 0.0315(13) Uani 1 1 d .
H9A H 0.5404 0.1862 0.2202 0.047 Uiso 1 1 calc GR
H9B H 0.7576 0.2055 0.1800 0.047 Uiso 1 1 calc GR
H9C H 0.5270 0.2494 0.1535 0.047 Uiso 1 1 calc GR
C10 C 0.4592(8) 0.4698(4) 0.3676(2) 0.0207(10) Uani 1 1 d .
C11 C 0.6683(9) 0.4485(4) 0.3906(2) 0.0264(11) Uani 1 1 d .
H11 H 0.7474 0.3828 0.3767 0.032 Uiso 1 1 calc R
C12 C 0.7617(10) 0.5238(4) 0.4343(2) 0.0265(11) Uani 1 1 d .
H12 H 0.9052 0.5095 0.4496 0.032 Uiso 1 1 calc R
C13 C 0.6467(10) 0.6200(4) 0.4557(2) 0.0264(11) Uani 1 1 d .
C14 C 0.4379(10) 0.6398(4) 0.4319(3) 0.0289(12) Uani 1 1 d .
H14 H 0.3572 0.7046 0.4462 0.035 Uiso 1 1 calc R
C15 C 0.3450(10) 0.5663(4) 0.3875(2) 0.0265(12) Uani 1 1 d .
H15 H 0.2037 0.5822 0.3710 0.032 Uiso 1 1 calc R
C16 C 0.7519(11) 0.7009(5) 0.5033(3) 0.0339(13) Uani 1 1 d .
H16A H 0.8064 0.6561 0.5391 0.051 Uiso 1 1 calc GR
H16B H 0.6434 0.7569 0.5178 0.051 Uiso 1 1 calc GR
H16C H 0.8739 0.7418 0.4836 0.051 Uiso 1 1 calc GR

loop_
_atom_site_aniso_label
_atom_site_aniso_U_11
_atom_site_aniso_U_22
_atom_site_aniso_U_33
_atom_site_aniso_U_23
_atom_site_aniso_U_13
_atom_site_aniso_U_12
S1 0.0272(6) 0.0188(5) 0.0273(6) 0.0014(5) 0.0058(6) -0.0037(6)
O1 0.048(3) 0.043(2) 0.037(2) 0.0179(19) 0.013(2) 0.012(2)
O2 0.025(2) 0.0304(19) 0.034(2) -0.0006(17) 0.0055(17) -0.0067(15)
O3 0.047(3) 0.0130(16) 0.034(2) 0.0001(14) 0.0078(18) -0.0036(16)
N1 0.028(3) 0.0161(19) 0.027(2) 0.0008(17) 0.0103(19) 0.0045(18)
C1 0.027(3) 0.019(2) 0.032(3) 0.003(2) 0.004(2) 0.004(2)
C2 0.028(3) 0.020(2) 0.030(3) 0.005(2) 0.007(2) 0.002(2)
C3 0.041(4) 0.022(3) 0.031(3) 0.004(2) 0.010(2) 0.007(3)
C4 0.031(3) 0.022(2) 0.034(3) 0.004(2) 0.008(3) -0.001(2)
C5 0.021(3) 0.027(3) 0.032(3) 0.001(2) 0.008(2) -0.003(2)
C6 0.027(3) 0.018(2) 0.033(3) -0.002(2) 0.007(2) 0.003(2)
C7 0.026(3) 0.020(2) 0.029(3) -0.003(2) 0.005(2) 0.005(2)
C8 0.021(3) 0.016(2) 0.030(3) -0.0008(19) 0.005(2) -0.001(2)
C9 0.040(4) 0.015(2) 0.039(3) -0.003(2) 0.006(3) -0.001(2)
C10 0.018(3) 0.019(2) 0.026(3) 0.0032(19) 0.006(2) 0.001(2)
C11 0.027(3) 0.023(2) 0.029(3) 0.003(2) 0.011(2) 0.000(2)
C12 0.024(3) 0.025(2) 0.030(3) 0.005(2) 0.003(2) 0.000(2)
C13 0.033(3) 0.021(2) 0.025(2) -0.001(2) 0.009(2) -0.007(2)
C14 0.036(3) 0.019(2) 0.031(3) 0.006(2) 0.015(3) 0.003(2)
C15 0.029(3) 0.017(2) 0.034(3) 0.005(2) 0.009(2) 0.005(2)
C16 0.047(4) 0.024(3) 0.031(3) -0.002(2) 0.008(3) -0.008(3)

loop_
_atom_type_symbol
_atom_type_description
_atom_type_scat_dispersion_real
_atom_type_scat_dispersion_imag
_atom_type_scat_source
C C 0.0033 0.0016 'International Tables Vol C Tables 4.2.6.8 and 6.1.1.4'
H H 0.0000 0.0000 'International Tables Vol C Tables 4.2.6.8 and 6.1.1.4'
N N 0.0061 0.0033 'International Tables Vol C Tables 4.2.6.8 and 6.1.1.4'
O O 0.0106 0.0060 'International Tables Vol C Tables 4.2.6.8 and 6.1.1.4'
S S 0.1246 0.1234 'International Tables Vol C Tables 4.2.6.8 and 6.1.1.4'

loop_
_geom_angle_atom_site_label_1
_geom_angle_atom_site_label_2
_geom_angle_atom_site_label_3
_geom_angle
O2 S1 O3 120.0(2)
O2 S1 N1 107.0(3)
O2 S1 C10 107.3(2)
O3 S1 N1 106.4(2)
O3 S1 C10 107.4(2)
N1 S1 C10 108.4(2)
C1 N1 S1 119.1(3)
C1 N1 C8 111.8(4)
C8 N1 S1 121.6(4)
N1 C1 H1A 111.6
N1 C1 H1B 111.6
N1 C1 C2 101.0(4)
H1A C1 H1B 109.4
C2 C1 H1A 111.6
C2 C1 H1B 111.6
C1 C2 H2 108.5
C1 C2 C3 117.6(4)
C1 C2 C7 101.5(4)
C3 C2 H2 108.5
C3 C2 C7 111.9(5)
C7 C2 H2 108.5
C2 C3 H3A 110.0
C2 C3 H3B 110.0
H3A C3 H3B 108.4
C4 C3 C2 108.3(4)
C4 C3 H3A 110.0
C4 C3 H3B 110.0
O1 C4 C3 122.0(5)
O1 C4 C5 122.1(5)
C3 C4 C5 115.9(5)
C4 C5 H5A 108.8
C4 C5 H5B 108.8
C4 C5 C6 113.7(4)
H5A C5 H5B 107.7
C6 C5 H5A 108.8
C6 C5 H5B 108.8
C5 C6 H6A 109.9
C5 C6 H6B 109.9
H6A C6 H6B 108.3
C7 C6 C5 109.1(4)
C7 C6 H6A 109.9
C7 C6 H6B 109.9
C2 C7 H7 107.6
C2 C7 C8 103.7(4)
C6 C7 C2 111.8(4)
C6 C7 H7 107.6
C6 C7 C8 117.9(4)
C8 C7 H7 107.6
N1 C8 C7 101.7(4)
N1 C8 H8 109.4
N1 C8 C9 110.5(4)
C7 C8 H8 109.4
C9 C8 C7 116.2(4)
C9 C8 H8 109.4
C8 C9 H9A 109.5
C8 C9 H9B 109.5
C8 C9 H9C 109.5
H9A C9 H9B 109.5
H9A C9 H9C 109.5
H9B C9 H9C 109.5
C11 C10 S1 120.5(4)
C15 C10 S1 119.5(4)
C15 C10 C11 120.0(5)
C10 C11 H11 120.1
C10 C11 C12 119.8(5)
C12 C11 H11 120.1
C11 C12 H12 119.6
C11 C12 C13 120.8(5)
C13 C12 H12 119.6
C12 C13 C16 119.9(6)
C14 C13 C12 118.4(5)
C14 C13 C16 121.8(5)
C13 C14 H14 119.4
C15 C14 C13 121.2(5)
C15 C14 H14 119.4
C10 C15 C14 119.8(5)
C10 C15 H15 120.1
C14 C15 H15 120.1
C13 C16 H16A 109.5
C13 C16 H16B 109.5
C13 C16 H16C 109.5
H16A C16 H16B 109.5
H16A C16 H16C 109.5
H16B C16 H16C 109.5

loop_
_geom_bond_atom_site_label_1
_geom_bond_atom_site_label_2
_geom_bond_distance
S1 O2 1.432(4)
S1 O3 1.444(4)
S1 N1 1.605(4)
S1 C10 1.771(5)
O1 C4 1.214(7)
N1 C1 1.485(6)
N1 C8 1.499(7)
C1 H1A 0.9900
C1 H1B 0.9900
C1 C2 1.521(7)
C2 H2 1.0000
C2 C3 1.523(7)
C2 C7 1.532(8)
C3 H3A 0.9900
C3 H3B 0.9900
C3 C4 1.511(8)
C4 C5 1.513(8)
C5 H5A 0.9900
C5 H5B 0.9900
C5 C6 1.546(7)
C6 H6A 0.9900
C6 H6B 0.9900
C6 C7 1.505(7)
C7 H7 1.0000
C7 C8 1.535(7)
C8 H8 1.0000
C8 C9 1.513(7)
C9 H9A 0.9800
C9 H9B 0.9800
C9 H9C 0.9800
C10 C11 1.390(8)
C10 C15 1.387(7)
C11 H11 0.9500
C11 C12 1.396(8)
C12 H12 0.9500
C12 C13 1.397(7)
C13 C14 1.392(9)
C13 C16 1.521(8)
C14 H14 0.9500
C14 C15 1.391(8)
C15 H15 0.9500
C16 H16A 0.9800
C16 H16B 0.9800
C16 H16C 0.9800

loop_
_geom_torsion_atom_site_label_1
_geom_torsion_atom_site_label_2
_geom_torsion_atom_site_label_3
_geom_torsion_atom_site_label_4
_geom_torsion
S1 N1 C1 C2 174.8(4)
S1 N1 C8 C7 -146.9(4)
S1 N1 C8 C9 89.1(5)
S1 C10 C11 C12 179.9(4)
S1 C10 C15 C14 178.9(4)
O1 C4 C5 C6 -134.3(6)
O2 S1 N1 C1 51.6(5)
O2 S1 N1 C8 -161.2(4)
O2 S1 C10 C11 165.9(4)
O2 S1 C10 C15 -14.7(5)
O3 S1 N1 C1 -179.1(4)
O3 S1 N1 C8 -31.9(4)
O3 S1 C10 C11 35.7(5)
O3 S1 C10 C15 -145.0(4)
N1 S1 C10 C11 -78.8(4)
N1 S1 C10 C15 100.5(4)
N1 C1 C2 C3 -163.6(5)
N1 C1 C2 C7 -41.2(5)
C1 N1 C8 C7 2.5(5)
C1 N1 C8 C9 -121.6(5)
C1 C2 C3 C4 172.6(5)
C1 C2 C7 C6 172.4(4)
C1 C2 C7 C8 44.3(5)
C2 C3 C4 O1 132.8(6)
C2 C3 C4 C5 -50.6(7)
C2 C7 C8 N1 -28.6(5)
C2 C7 C8 C9 91.5(5)
C3 C2 C7 C6 -61.4(6)
C3 C2 C7 C8 170.6(4)
C3 C4 C5 C6 49.1(7)
C4 C5 C6 C7 -49.3(6)
C5 C6 C7 C2 55.4(6)
C5 C6 C7 C8 175.5(5)
C6 C7 C8 N1 -152.8(5)
C6 C7 C8 C9 -32.7(7)
C7 C2 C3 C4 55.7(6)
C8 N1 C1 C2 24.5(6)
C10 S1 N1 C1 -63.9(5)
C10 S1 N1 C8 83.3(4)
C10 C11 C12 C13 0.7(7)
C11 C10 C15 C14 -1.7(7)
C11 C12 C13 C14 -0.8(7)
C11 C12 C13 C16 180.0(5)
C12 C13 C14 C15 -0.3(7)
C13 C14 C15 C10 1.6(8)
C15 C10 C11 C12 0.6(7)
C16 C13 C14 C15 178.8(5)

loop_
_twin_individual_id
_twin_individual_mass_fraction_refined
1 0.636(3)
2 0.364(3)
